data_7019760
loop_
_publ_author_name
'Theuergarten, Eileen'
'Schl\"osser, Janin'
'Schl\"uns, Danny'
'Freytag, Matthias'
'Daniliuc, Constantin G.'
'Jones, Peter G.'
'Tamm, Matthias'

_publ_section_title
;
 Fixation of carbon dioxide and related small molecules by a bifunctional
 frustrated pyrazolylborane Lewis pair.
;
_journal_issue 30
_journal_name_full 'Dalton transactions (Cambridge, England : 2003)'
_journal_page_first 9101
_journal_page_last 9110
_journal_paper_doi 10.1039/c2dt30448a
_journal_volume 41
_journal_year 2012
_chemical_formula_sum 'C30 H24 B F10 N3'
_chemical_formula_weight 627.33
_chemical_name_systematic
;
?
;
_space_group_IT_number 14
_symmetry_cell_setting monoclinic
_symmetry_space_group_name_Hall '-P 2yn'
_symmetry_space_group_name_H-M 'P 1 21/n 1'
_atom_sites_solution_hydrogens geom
_atom_sites_solution_primary direct
_atom_sites_solution_secondary difmap
_audit_creation_method SHELXL-97
_cell_angle_alpha 90.00
_cell_angle_beta 97.556(3)
_cell_angle_gamma 90.00
_cell_formula_units_Z 4
_cell_length_a 11.8154(3)
_cell_length_b 15.1224(5)
_cell_length_c 15.9346(5)
_cell_measurement_reflns_used 12443
_cell_measurement_temperature 100(2)
_cell_measurement_theta_max 28.7293
_cell_measurement_theta_min 2.1949
_cell_volume 2822.43(15)
_computing_cell_refinement
;
CrysAlisPro, Oxford Diffraction Ltd.,
Version 1.171.35.19 (release 27-10-2011 CrysAlis171 .NET)
(compiled Oct 27 2011,15:02:11)
;
_computing_data_collection
;
CrysAlisPro, Oxford Diffraction Ltd.,
Version 1.171.35.19 (release 27-10-2011 CrysAlis171 .NET)
(compiled Oct 27 2011,15:02:11)
;
_computing_data_reduction
;
CrysAlisPro, Oxford Diffraction Ltd.,
Version 1.171.35.19 (release 27-10-2011 CrysAlis171 .NET)
(compiled Oct 27 2011,15:02:11)
;
_computing_molecular_graphics 'Bruker XP'
_computing_publication_material SHELXL-97
_computing_structure_refinement 'SHELXL-97 (Sheldrick, 1997)'
_computing_structure_solution 'SHELXS-97 (Sheldrick, 1990)'
_diffrn_ambient_temperature 100(2)
_diffrn_detector_area_resol_mean 16.1419
_diffrn_measured_fraction_theta_full 1.000
_diffrn_measured_fraction_theta_max 1.000
_diffrn_measurement_device_type 'Oxford Diffraction Xcalibur, Eos'
_diffrn_measurement_method '\w scans'
_diffrn_radiation_monochromator graphite
_diffrn_radiation_source 'Enhance (Mo) X-ray Source'
_diffrn_radiation_type 'Mo K\a'
_diffrn_radiation_wavelength 0.71073
_diffrn_reflns_av_R_equivalents 0.0515
_diffrn_reflns_av_sigmaI/netI 0.0236
_diffrn_reflns_limit_h_max 14
_diffrn_reflns_limit_h_min -14
_diffrn_reflns_limit_k_max 18
_diffrn_reflns_limit_k_min -18
_diffrn_reflns_limit_l_max 18
_diffrn_reflns_limit_l_min -18
_diffrn_reflns_number 67513
_diffrn_reflns_theta_full 25.03
_diffrn_reflns_theta_max 25.03
_diffrn_reflns_theta_min 2.20
_exptl_absorpt_coefficient_mu 0.133
_exptl_absorpt_correction_T_max 1.00000
_exptl_absorpt_correction_T_min 0.95281
_exptl_absorpt_correction_type multi-scan
_exptl_absorpt_process_details
;
CrysAlisPro, Oxford Diffraction Ltd.,
Version 1.171.35.19 (release 27-10-2011 CrysAlis171 .NET)
(compiled Oct 27 2011,15:02:11)
;
_exptl_crystal_colour colourless
_exptl_crystal_density_diffrn 1.476
_exptl_crystal_density_method 'not measured'
_exptl_crystal_description plate
_exptl_crystal_F_000 1280
_exptl_crystal_size_max 0.40
_exptl_crystal_size_mid 0.25
_exptl_crystal_size_min 0.10
_refine_diff_density_max 0.298
_refine_diff_density_min -0.244
_refine_diff_density_rms 0.041
_refine_ls_extinction_method none
_refine_ls_goodness_of_fit_ref 1.034
_refine_ls_hydrogen_treatment constr
_refine_ls_matrix_type full
_refine_ls_number_parameters 448
_refine_ls_number_reflns 4972
_refine_ls_number_restraints 248
_refine_ls_restrained_S_all 1.021
_refine_ls_R_factor_all 0.0488
_refine_ls_R_factor_gt 0.0371
_refine_ls_shift/su_max 0.000
_refine_ls_shift/su_mean 0.000
_refine_ls_structure_factor_coef Fsqd
_refine_ls_weighting_details 'calc w=1/[\s^2^(Fo^2^)+(0.0326P)^2^+1.5980P] where P=(Fo^2^+2Fc^2^)/3'
_refine_ls_weighting_scheme calc
_refine_ls_wR_factor_gt 0.0802
_refine_ls_wR_factor_ref 0.0854
_reflns_number_gt 4119
_reflns_number_total 4972
_reflns_threshold_expression >2sigma(I)
_cod_data_source_file c2dt30448a.txt
_cod_data_source_block eileen38
_cod_original_sg_symbol_H-M 'P 21/n'
_cod_database_code 7019760

loop_
_symmetry_equiv_pos_as_xyz
'x, y, z'
'-x+1/2, y+1/2, -z+1/2'
'-x, -y, -z'
'x-1/2, -y-1/2, z-1/2'

loop_
_atom_site_label
_atom_site_type_symbol
_atom_site_fract_x
_atom_site_fract_y
_atom_site_fract_z
_atom_site_U_iso_or_equiv
_atom_site_adp_type
_atom_site_occupancy
_atom_site_symmetry_multiplicity
_atom_site_calc_flag
_atom_site_refinement_flags
_atom_site_disorder_assembly
_atom_site_disorder_group
N1 N 0.27023(10) 0.19885(9) 0.26532(8) 0.0162(3) Uani 1 1 d . A .
N2 N 0.22360(10) 0.16672(9) 0.33454(8) 0.0165(3) Uani 1 1 d . . .
N3 N 0.41612(11) 0.15032(9) 0.37441(8) 0.0172(3) Uani 1 1 d . A .
F6 F 0.36192(9) 0.00567(6) 0.27217(6) 0.0308(3) Uani 1 1 d . A .
F7 F 0.44641(10) -0.10954(7) 0.17000(7) 0.0425(3) Uani 1 1 d . . .
F8 F 0.58045(9) -0.05269(8) 0.05423(7) 0.0420(3) Uani 1 1 d . A .
F9 F 0.63434(9) 0.12142(8) 0.04650(7) 0.0388(3) Uani 1 1 d . . .
F10 F 0.55090(8) 0.23810(7) 0.14659(6) 0.0280(2) Uani 1 1 d . A .
C1 C 0.10671(13) 0.16441(10) 0.31582(10) 0.0178(3) Uani 1 1 d . . .
C2 C 0.08262(13) 0.19781(11) 0.23510(10) 0.0195(4) Uani 1 1 d . . .
H2 H 0.0083 0.2056 0.2052 0.023 Uiso 1 1 calc R . .
C3 C 0.18452(13) 0.21837(10) 0.20416(10) 0.0167(3) Uani 1 1 d . . .
C4 C 0.01937(13) 0.12652(11) 0.36879(11) 0.0213(4) Uani 1 1 d . . .
C5 C 0.04839(15) 0.02985(12) 0.39166(12) 0.0280(4) Uani 1 1 d . . .
H5A H 0.0580 -0.0032 0.3402 0.042 Uiso 1 1 calc R . .
H5B H -0.0137 0.0036 0.4184 0.042 Uiso 1 1 calc R . .
H5C H 0.1194 0.0274 0.4310 0.042 Uiso 1 1 calc R . .
C6 C 0.00938(15) 0.18191(13) 0.44793(11) 0.0294(4) Uani 1 1 d . . .
H6A H 0.0803 0.1772 0.4872 0.044 Uiso 1 1 calc R . .
H6B H -0.0545 0.1601 0.4756 0.044 Uiso 1 1 calc R . .
H6C H -0.0040 0.2439 0.4317 0.044 Uiso 1 1 calc R . .
C7 C -0.09779(14) 0.12830(13) 0.31422(12) 0.0307(4) Uani 1 1 d . . .
H7A H -0.1187 0.1896 0.2994 0.046 Uiso 1 1 calc R . .
H7B H -0.1551 0.1023 0.3460 0.046 Uiso 1 1 calc R . .
H7C H -0.0943 0.0941 0.2624 0.046 Uiso 1 1 calc R . .
C8 C 0.19736(13) 0.25557(11) 0.11729(10) 0.0193(4) Uani 1 1 d . . .
C9 C 0.23383(15) 0.18224(12) 0.05938(11) 0.0266(4) Uani 1 1 d . . .
H9A H 0.3070 0.1573 0.0846 0.040 Uiso 1 1 calc R . .
H9B H 0.2419 0.2072 0.0037 0.040 Uiso 1 1 calc R . .
H9C H 0.1757 0.1356 0.0530 0.040 Uiso 1 1 calc R . .
C10 C 0.28403(14) 0.33145(11) 0.12372(11) 0.0228(4) Uani 1 1 d . . .
H10A H 0.2602 0.3778 0.1607 0.034 Uiso 1 1 calc R . .
H10B H 0.2879 0.3559 0.0672 0.034 Uiso 1 1 calc R . .
H10C H 0.3594 0.3091 0.1474 0.034 Uiso 1 1 calc R . .
C11 C 0.08117(14) 0.29161(13) 0.07712(11) 0.0284(4) Uani 1 1 d . . .
H11A H 0.0255 0.2432 0.0698 0.043 Uiso 1 1 calc R . .
H11B H 0.0889 0.3176 0.0218 0.043 Uiso 1 1 calc R . .
H11C H 0.0550 0.3369 0.1141 0.043 Uiso 1 1 calc R . .
C12 C 0.32003(13) 0.14220(10) 0.39900(10) 0.0165(3) Uani 1 1 d . . .
C13 C 0.30688(12) 0.11266(11) 0.48622(10) 0.0170(3) Uani 1 1 d . . .
C14 C 0.34469(13) 0.02786(11) 0.51050(10) 0.0204(4) Uani 1 1 d . . .
H14 H 0.3682 -0.0116 0.4698 0.024 Uiso 1 1 calc R . .
C15 C 0.34793(14) 0.00111(12) 0.59409(11) 0.0261(4) Uani 1 1 d . . .
H15 H 0.3728 -0.0568 0.6105 0.031 Uiso 1 1 calc R . .
C16 C 0.31486(14) 0.05909(13) 0.65333(11) 0.0284(4) Uani 1 1 d . . .
H16 H 0.3157 0.0404 0.7103 0.034 Uiso 1 1 calc R . .
C17 C 0.28051(14) 0.14415(13) 0.63016(11) 0.0275(4) Uani 1 1 d . . .
H17 H 0.2593 0.1840 0.6715 0.033 Uiso 1 1 calc R . .
C18 C 0.27707(13) 0.17130(11) 0.54684(11) 0.0222(4) Uani 1 1 d . . .
H18 H 0.2544 0.2299 0.5311 0.027 Uiso 1 1 calc R . .
B B 0.40669(15) 0.19282(12) 0.28672(11) 0.0175(4) Uani 1 1 d D . .
C19 C 0.4729(3) 0.2862(2) 0.3060(3) 0.0187(9) Uani 0.788(4) 1 d PDU A 1
C20 C 0.5900(3) 0.2913(2) 0.31557(17) 0.0200(6) Uani 0.788(4) 1 d PDU A 1
C21 C 0.6528(2) 0.36516(19) 0.33852(15) 0.0259(6) Uani 0.788(4) 1 d PDU A 1
C22 C 0.5975(3) 0.44120(19) 0.35754(17) 0.0308(7) Uani 0.788(4) 1 d PDU A 1
C23 C 0.4808(3) 0.44084(15) 0.35270(16) 0.0312(6) Uani 0.788(4) 1 d PDU A 1
C24 C 0.4224(3) 0.36434(19) 0.3269(2) 0.0264(9) Uani 0.788(4) 1 d PDU A 1
F1 F 0.65242(13) 0.21694(15) 0.30430(11) 0.0268(4) Uani 0.788(4) 1 d PDU A 1
F2 F 0.76809(13) 0.36326(13) 0.34369(9) 0.0388(5) Uani 0.788(4) 1 d PDU A 1
F3 F 0.65787(18) 0.51461(10) 0.38217(11) 0.0529(7) Uani 0.788(4) 1 d PD A 1
F4 F 0.4252(2) 0.51364(10) 0.37285(11) 0.0542(6) Uani 0.788(4) 1 d PDU A 1
F5 F 0.3065(2) 0.36888(15) 0.32600(14) 0.0338(5) Uani 0.788(4) 1 d PDU A 1
C19' C 0.4530(9) 0.2969(9) 0.3059(14) 0.013(4) Uiso 0.212(4) 1 d PDU A 2
C20' C 0.5688(9) 0.3154(7) 0.3243(10) 0.032(4) Uiso 0.212(4) 1 d PDU A 2
C21' C 0.6162(8) 0.3964(7) 0.3493(7) 0.023(3) Uiso 0.212(4) 1 d PDU A 2
C22' C 0.5441(9) 0.4599(6) 0.3700(7) 0.026(3) Uiso 0.212(4) 1 d PDU A 2
C23' C 0.4290(8) 0.4464(6) 0.3594(7) 0.030(3) Uiso 0.212(4) 1 d PDU A 2
C24' C 0.3881(11) 0.3647(6) 0.3311(8) 0.008(3) Uiso 0.212(4) 1 d PDU A 2
F1' F 0.6422(8) 0.2513(6) 0.3107(5) 0.032(2) Uiso 0.212(4) 1 d PDU A 2
F2' F 0.7289(6) 0.4079(5) 0.3565(4) 0.0430(18) Uiso 0.212(4) 1 d PDU A 2
F3' F 0.5880(6) 0.5397(4) 0.3974(4) 0.0461(19) Uiso 0.212(4) 1 d PD A 2
F4' F 0.3570(7) 0.5099(4) 0.3801(4) 0.048(2) Uiso 0.212(4) 1 d PDU A 2
F5' F 0.2738(8) 0.3554(7) 0.3291(7) 0.034(3) Uiso 0.212(4) 1 d PDU A 2
C25 C 0.45633(13) 0.12766(11) 0.21834(10) 0.0187(3) Uani 1 1 d . A .
C26 C 0.43153(14) 0.03775(11) 0.21859(10) 0.0226(4) Uani 1 1 d . . .
C27 C 0.47271(16) -0.02341(12) 0.16571(11) 0.0282(4) Uani 1 1 d . A .
C28 C 0.54214(15) 0.00475(13) 0.10827(11) 0.0294(4) Uani 1 1 d . . .
C29 C 0.56870(14) 0.09292(13) 0.10425(11) 0.0267(4) Uani 1 1 d . A .
C30 C 0.52507(13) 0.15192(11) 0.15761(10) 0.0222(4) Uani 1 1 d . . .

loop_
_atom_site_aniso_label
_atom_site_aniso_U_11
_atom_site_aniso_U_22
_atom_site_aniso_U_33
_atom_site_aniso_U_23
_atom_site_aniso_U_13
_atom_site_aniso_U_12
N1 0.0170(7) 0.0171(7) 0.0152(7) 0.0029(6) 0.0049(5) 0.0001(5)
N2 0.0157(7) 0.0185(7) 0.0162(7) 0.0031(6) 0.0050(5) 0.0002(5)
N3 0.0173(7) 0.0160(7) 0.0183(7) 0.0002(6) 0.0020(5) -0.0002(5)
F6 0.0418(6) 0.0229(5) 0.0294(6) 0.0001(4) 0.0115(5) -0.0082(5)
F7 0.0663(8) 0.0204(6) 0.0394(7) -0.0055(5) 0.0025(6) 0.0051(5)
F8 0.0467(7) 0.0506(7) 0.0270(6) -0.0127(5) -0.0012(5) 0.0274(6)
F9 0.0315(6) 0.0586(8) 0.0295(6) 0.0005(5) 0.0164(5) 0.0067(5)
F10 0.0275(5) 0.0306(6) 0.0276(5) 0.0058(4) 0.0106(4) -0.0034(4)
C1 0.0161(8) 0.0164(8) 0.0214(9) -0.0008(7) 0.0035(6) 0.0012(6)
C2 0.0156(8) 0.0208(9) 0.0218(9) 0.0026(7) 0.0015(6) 0.0025(7)
C3 0.0179(8) 0.0139(8) 0.0181(8) 0.0003(6) 0.0017(6) 0.0024(6)
C4 0.0168(8) 0.0250(9) 0.0230(9) 0.0039(7) 0.0063(7) 0.0002(7)
C5 0.0255(9) 0.0269(10) 0.0325(10) 0.0069(8) 0.0067(8) -0.0031(8)
C6 0.0234(9) 0.0374(11) 0.0299(10) -0.0006(8) 0.0124(8) 0.0003(8)
C7 0.0197(9) 0.0422(12) 0.0310(10) 0.0089(9) 0.0060(8) -0.0034(8)
C8 0.0193(8) 0.0217(9) 0.0169(8) 0.0034(7) 0.0021(6) 0.0010(7)
C9 0.0321(10) 0.0290(10) 0.0181(9) -0.0012(8) 0.0016(7) -0.0001(8)
C10 0.0238(9) 0.0227(9) 0.0220(9) 0.0052(7) 0.0036(7) -0.0005(7)
C11 0.0223(9) 0.0375(11) 0.0247(9) 0.0129(8) 0.0013(7) 0.0015(8)
C12 0.0177(8) 0.0130(8) 0.0184(8) -0.0015(6) 0.0014(6) 0.0005(6)
C13 0.0127(7) 0.0207(9) 0.0174(8) 0.0020(7) 0.0015(6) -0.0015(6)
C14 0.0196(8) 0.0202(9) 0.0215(9) -0.0004(7) 0.0033(7) -0.0008(7)
C15 0.0220(9) 0.0292(10) 0.0269(10) 0.0093(8) 0.0028(7) 0.0014(7)
C16 0.0220(9) 0.0439(12) 0.0193(9) 0.0093(8) 0.0032(7) 0.0012(8)
C17 0.0231(9) 0.0404(11) 0.0198(9) -0.0062(8) 0.0061(7) 0.0035(8)
C18 0.0199(8) 0.0223(9) 0.0245(9) -0.0002(7) 0.0028(7) 0.0040(7)
B 0.0137(9) 0.0199(10) 0.0184(9) 0.0022(8) 0.0005(7) 0.0008(7)
C19 0.0211(16) 0.0187(16) 0.0159(15) 0.0045(12) 0.0006(15) 0.0013(13)
C20 0.0236(14) 0.0210(16) 0.0157(13) 0.0012(12) 0.0036(11) -0.0015(14)
C21 0.0223(13) 0.0345(15) 0.0197(12) 0.0034(11) -0.0024(10) -0.0162(13)
C22 0.0416(19) 0.0189(15) 0.0287(14) 0.0000(12) -0.0073(13) -0.0136(14)
C23 0.042(2) 0.0174(13) 0.0318(15) -0.0023(10) -0.0057(14) 0.0014(13)
C24 0.0194(17) 0.0318(18) 0.0274(16) 0.0012(10) 0.0011(15) -0.0007(13)
F1 0.0146(7) 0.0320(11) 0.0335(9) -0.0028(8) 0.0022(5) 0.0024(8)
F2 0.0267(8) 0.0546(12) 0.0331(8) 0.0029(8) -0.0031(6) -0.0224(8)
F3 0.0690(14) 0.0291(9) 0.0533(11) 0.0010(7) -0.0185(9) -0.0270(9)
F4 0.0715(16) 0.0210(9) 0.0649(12) -0.0159(7) -0.0111(10) 0.0085(8)
F5 0.0322(15) 0.0266(11) 0.0423(11) -0.0103(7) 0.0043(10) 0.0088(10)
C25 0.0152(8) 0.0225(9) 0.0177(8) 0.0027(7) -0.0004(6) 0.0030(7)
C26 0.0239(9) 0.0241(9) 0.0195(9) 0.0022(7) 0.0015(7) 0.0016(7)
C27 0.0368(10) 0.0216(10) 0.0237(9) -0.0002(8) -0.0045(8) 0.0062(8)
C28 0.0298(10) 0.0380(11) 0.0190(9) -0.0067(8) -0.0020(7) 0.0175(8)
C29 0.0196(9) 0.0418(11) 0.0193(9) 0.0020(8) 0.0052(7) 0.0065(8)
C30 0.0186(8) 0.0262(9) 0.0213(9) 0.0034(7) 0.0014(7) 0.0024(7)

loop_
_atom_type_symbol
_atom_type_description
_atom_type_scat_dispersion_real
_atom_type_scat_dispersion_imag
_atom_type_scat_source
C C 0.0033 0.0016 'International Tables Vol C Tables 4.2.6.8 and 6.1.1.4'
H H 0.0000 0.0000 'International Tables Vol C Tables 4.2.6.8 and 6.1.1.4'
B B 0.0013 0.0007 'International Tables Vol C Tables 4.2.6.8 and 6.1.1.4'
N N 0.0061 0.0033 'International Tables Vol C Tables 4.2.6.8 and 6.1.1.4'
F F 0.0171 0.0103 'International Tables Vol C Tables 4.2.6.8 and 6.1.1.4'

loop_
_geom_angle_atom_site_label_1
_geom_angle_atom_site_label_2
_geom_angle_atom_site_label_3
_geom_angle
C3 N1 N2 108.32(12)
C3 N1 B 143.79(13)
N2 N1 B 107.73(11)
C1 N2 N1 109.26(12)
C1 N2 C12 143.66(13)
N1 N2 C12 106.90(11)
C12 N3 B 111.49(13)
N2 C1 C2 105.78(13)
N2 C1 C4 128.46(14)
C2 C1 C4 125.60(14)
C1 C2 C3 109.26(14)
N1 C3 C2 107.35(13)
N1 C3 C8 125.89(13)
C2 C3 C8 126.76(14)
C1 C4 C6 112.37(14)
C1 C4 C5 110.03(13)
C6 C4 C5 111.38(14)
C1 C4 C7 107.74(13)
C6 C4 C7 107.19(14)
C5 C4 C7 107.93(14)
C3 C8 C10 111.23(13)
C3 C8 C11 108.66(13)
C10 C8 C11 108.35(14)
C3 C8 C9 110.39(13)
C10 C8 C9 110.01(13)
C11 C8 C9 108.11(14)
N3 C12 N2 113.89(14)
N3 C12 C13 122.08(14)
N2 C12 C13 124.01(13)
C18 C13 C14 119.63(15)
C18 C13 C12 121.66(14)
C14 C13 C12 117.78(14)
C15 C14 C13 120.09(16)
C16 C15 C14 119.74(16)
C15 C16 C17 120.45(16)
C16 C17 C18 120.11(16)
C17 C18 C13 119.92(16)
N3 B N1 99.70(12)
N3 B C19 102.5(2)
N1 B C19 115.8(2)
N3 B C25 111.50(13)
N1 B C25 109.32(13)
C19 B C25 116.4(2)
N3 B C19' 104.2(8)
N1 B C19' 106.2(4)
C19 B C19' 9.7(4)
C25 B C19' 123.3(6)
C20 C19 C24 112.7(3)
C20 C19 B 121.5(3)
C24 C19 B 125.2(3)
C21 C20 F1 115.1(3)
C21 C20 C19 125.4(4)
F1 C20 C19 119.5(2)
F2 C21 C20 120.4(3)
F2 C21 C22 120.5(2)
C20 C21 C22 119.0(3)
F3 C22 C23 120.6(3)
F3 C22 C21 120.2(2)
C23 C22 C21 119.2(2)
F4 C23 C22 120.2(3)
F4 C23 C24 121.1(3)
C22 C23 C24 118.7(3)
F5 C24 C23 114.9(3)
F5 C24 C19 120.2(3)
C23 C24 C19 124.9(3)
C24' C19' C20' 111.1(11)
C24' C19' B 124.8(9)
C20' C19' B 121.0(9)
F1' C20' C21' 116.2(9)
F1' C20' C19' 117.4(9)
C21' C20' C19' 126.1(10)
F2' C21' C22' 122.7(9)
F2' C21' C20' 120.2(9)
C22' C21' C20' 117.0(9)
C21' C22' F3' 118.7(9)
C21' C22' C23' 120.9(8)
F3' C22' C23' 120.2(8)
F4' C23' C22' 120.9(8)
F4' C23' C24' 120.6(8)
C22' C23' C24' 118.4(9)
F5' C24' C19' 120.7(9)
F5' C24' C23' 114.0(9)
C19' C24' C23' 125.4(10)
C26 C25 C30 113.71(15)
C26 C25 B 119.56(14)
C30 C25 B 126.73(15)
F6 C26 C27 115.93(15)
F6 C26 C25 119.92(15)
C27 C26 C25 124.15(16)
F7 C27 C28 119.79(16)
F7 C27 C26 121.05(16)
C28 C27 C26 119.17(17)
F8 C28 C29 119.99(17)
F8 C28 C27 120.50(18)
C29 C28 C27 119.46(16)
F9 C29 C28 119.81(16)
F9 C29 C30 120.59(17)
C28 C29 C30 119.57(16)
F10 C30 C29 115.70(14)
F10 C30 C25 120.37(15)
C29 C30 C25 123.91(16)

loop_
_geom_bond_atom_site_label_1
_geom_bond_atom_site_label_2
_geom_bond_distance
N1 C3 1.343(2)
N1 N2 1.3842(17)
N1 B 1.606(2)
N2 C1 1.375(2)
N2 C12 1.477(2)
N3 C12 1.255(2)
N3 B 1.529(2)
F6 C26 1.3511(19)
F7 C27 1.343(2)
F8 C28 1.343(2)
F9 C29 1.3498(19)
F10 C30 1.355(2)
C1 C2 1.376(2)
C1 C4 1.528(2)
C2 C3 1.395(2)
C3 C8 1.520(2)
C4 C6 1.531(2)
C4 C5 1.534(2)
C4 C7 1.535(2)
C8 C10 1.532(2)
C8 C11 1.536(2)
C8 C9 1.540(2)
C12 C13 1.487(2)
C13 C18 1.390(2)
C13 C14 1.396(2)
C14 C15 1.388(2)
C15 C16 1.382(3)
C16 C17 1.384(3)
C17 C18 1.385(2)
B C19 1.624(4)
B C25 1.634(2)
B C19' 1.681(12)
C19 C20 1.374(5)
C19 C24 1.384(5)
C20 C21 1.365(3)
C20 F1 1.369(4)
C21 F2 1.354(3)
C21 C22 1.376(4)
C22 F3 1.350(3)
C22 C23 1.370(4)
C23 F4 1.342(3)
C23 C24 1.382(4)
C24 F5 1.369(4)
C19' C24' 1.373(11)
C19' C20' 1.389(12)
C20' F1' 1.337(10)
C20' C21' 1.384(11)
C21' F2' 1.332(10)
C21' C22' 1.353(10)
C22' F3' 1.362(10)
C22' C23' 1.363(10)
C23' F4' 1.352(10)
C23' C24' 1.381(11)
C24' F5' 1.354(10)
C25 C26 1.391(2)
C25 C30 1.392(2)
C26 C27 1.382(2)
C27 C28 1.375(3)
C28 C29 1.373(3)
C29 C30 1.378(2)

loop_
_geom_torsion_atom_site_label_1
_geom_torsion_atom_site_label_2
_geom_torsion_atom_site_label_3
_geom_torsion_atom_site_label_4
_geom_torsion
C3 N1 N2 C1 1.21(17)
B N1 N2 C1 -175.30(12)
C3 N1 N2 C12 177.51(12)
B N1 N2 C12 1.00(15)
N1 N2 C1 C2 -1.59(17)
C12 N2 C1 C2 -175.60(19)
N1 N2 C1 C4 173.98(15)
C12 N2 C1 C4 0.0(3)
N2 C1 C2 C3 1.39(18)
C4 C1 C2 C3 -174.34(15)
N2 N1 C3 C2 -0.32(17)
B N1 C3 C2 174.04(19)
N2 N1 C3 C8 179.95(14)
B N1 C3 C8 -5.7(3)
C1 C2 C3 N1 -0.68(18)
C1 C2 C3 C8 179.05(15)
N2 C1 C4 C6 70.2(2)
C2 C1 C4 C6 -115.05(18)
N2 C1 C4 C5 -54.5(2)
C2 C1 C4 C5 120.23(18)
N2 C1 C4 C7 -171.95(16)
C2 C1 C4 C7 2.8(2)
N1 C3 C8 C10 -45.5(2)
C2 C3 C8 C10 134.87(16)
N1 C3 C8 C11 -164.64(15)
C2 C3 C8 C11 15.7(2)
N1 C3 C8 C9 76.96(19)
C2 C3 C8 C9 -102.72(18)
B N3 C12 N2 5.91(18)
B N3 C12 C13 -172.59(14)
C1 N2 C12 N3 169.65(19)
N1 N2 C12 N3 -4.44(18)
C1 N2 C12 C13 -11.9(3)
N1 N2 C12 C13 174.03(14)
N3 C12 C13 C18 105.93(19)
N2 C12 C13 C18 -72.4(2)
N3 C12 C13 C14 -63.0(2)
N2 C12 C13 C14 118.69(16)
C18 C13 C14 C15 2.7(2)
C12 C13 C14 C15 171.80(15)
C13 C14 C15 C16 -0.8(2)
C14 C15 C16 C17 -1.2(3)
C15 C16 C17 C18 1.2(3)
C16 C17 C18 C13 0.8(2)
C14 C13 C18 C17 -2.7(2)
C12 C13 C18 C17 -171.37(15)
C12 N3 B N1 -4.71(17)
C12 N3 B C19 114.7(2)
C12 N3 B C25 -120.06(14)
C12 N3 B C19' 104.9(4)
C3 N1 B N3 -172.49(19)
N2 N1 B N3 1.89(15)
C3 N1 B C19 78.4(3)
N2 N1 B C19 -107.2(3)
C3 N1 B C25 -55.5(3)
N2 N1 B C25 118.89(13)
C3 N1 B C19' 79.5(9)
N2 N1 B C19' -106.1(8)
N3 B C19 C20 80.2(4)
N1 B C19 C20 -172.4(3)
C25 B C19 C20 -41.8(5)
C19' B C19 C20 -179(6)
N3 B C19 C24 -89.7(5)
N1 B C19 C24 17.7(6)
C25 B C19 C24 148.3(4)
C19' B C19 C24 11(5)
C24 C19 C20 C21 -3.4(6)
B C19 C20 C21 -174.4(3)
C24 C19 C20 F1 174.5(3)
B C19 C20 F1 3.4(5)
F1 C20 C21 F2 4.0(3)
C19 C20 C21 F2 -178.1(3)
F1 C20 C21 C22 -175.1(2)
C19 C20 C21 C22 2.8(4)
F2 C21 C22 F3 -0.5(3)
C20 C21 C22 F3 178.6(2)
F2 C21 C22 C23 -179.2(2)
C20 C21 C22 C23 -0.2(3)
F3 C22 C23 F4 -0.3(4)
C21 C22 C23 F4 178.5(2)
F3 C22 C23 C24 179.8(3)
C21 C22 C23 C24 -1.5(4)
F4 C23 C24 F5 -1.6(4)
C22 C23 C24 F5 178.3(3)
F4 C23 C24 C19 -179.1(4)
C22 C23 C24 C19 0.8(5)
C20 C19 C24 F5 -175.9(3)
B C19 C24 F5 -5.3(7)
C20 C19 C24 C23 1.5(6)
B C19 C24 C23 172.2(3)
N3 B C19' C24' -81.5(19)
N1 B C19' C24' 23(2)
C19 B C19' C24' -163(8)
C25 B C19' C24' 150.3(15)
N3 B C19' C20' 77.1(17)
N1 B C19' C20' -178.2(15)
C19 B C19' C20' -4(4)
C25 B C19' C20' -51(2)
C24' C19' C20' F1' 173.5(16)
B C19' C20' F1' 12(3)
C24' C19' C20' C21' -12(3)
B C19' C20' C21' -173.0(14)
F1' C20' C21' F2' 2(2)
C19' C20' C21' F2' -172.9(16)
F1' C20' C21' C22' -174.8(13)
C19' C20' C21' C22' 10(2)
F2' C21' C22' F3' 1.5(18)
C20' C21' C22' F3' 178.1(11)
F2' C21' C22' C23' 178.1(10)
C20' C21' C22' C23' -5.4(19)
C21' C22' C23' F4' 179.9(10)
F3' C22' C23' F4' -3.6(17)
C21' C22' C23' C24' 3.2(18)
F3' C22' C23' C24' 179.7(10)
C20' C19' C24' F5' -171.5(14)
B C19' C24' F5' -11(3)
C20' C19' C24' C23' 9(3)
B C19' C24' C23' 169.5(13)
F4' C23' C24' F5' -1.7(17)
C22' C23' C24' F5' 175.0(12)
F4' C23' C24' C19' 177.7(16)
C22' C23' C24' C19' -6(2)
N3 B C25 C26 41.69(19)
N1 B C25 C26 -67.58(18)
C19 B C25 C26 158.8(2)
C19' B C25 C26 166.7(8)
N3 B C25 C30 -137.30(16)
N1 B C25 C30 113.43(17)
C19 B C25 C30 -20.2(3)
C19' B C25 C30 -12.3(8)
C30 C25 C26 F6 -177.43(14)
B C25 C26 F6 3.5(2)
C30 C25 C26 C27 1.6(2)
B C25 C26 C27 -177.47(15)
F6 C26 C27 F7 -1.7(2)
C25 C26 C27 F7 179.21(15)
F6 C26 C27 C28 178.66(15)
C25 C26 C27 C28 -0.4(3)
F7 C27 C28 F8 2.5(3)
C26 C27 C28 F8 -177.85(15)
F7 C27 C28 C29 -179.98(16)
C26 C27 C28 C29 -0.3(3)
F8 C28 C29 F9 -0.7(2)
C27 C28 C29 F9 -178.25(15)
F8 C28 C29 C30 177.30(15)
C27 C28 C29 C30 -0.2(3)
F9 C29 C30 F10 1.1(2)
C28 C29 C30 F10 -176.86(15)
F9 C29 C30 C25 179.63(15)
C28 C29 C30 C25 1.6(3)
C26 C25 C30 F10 176.19(14)
B C25 C30 F10 -4.8(2)
C26 C25 C30 C29 -2.2(2)
B C25 C30 C29 176.80(15)
